data_1545848
loop_
_publ_author_name
'Dubey, Ritesh'
'Mir, Niyaz A.'
'Desiraju, Gautam R.'

_publ_section_title
;
 Quaternary cocrystals: combinatorial synthetic strategies based on
 long-range synthon Aufbau modules (LSAM)
;
_journal_issue 2
_journal_name_full IUCrJ
_journal_page_first 102
_journal_page_last 107
_journal_paper_doi 10.1107/S2052252515023957
_journal_volume 3
_journal_year 2016
_chemical_formula_sum 'C38 H46 N4 O4 S2'
_chemical_formula_weight 686.91
_chemical_name_systematic
;
 ?
;
_space_group_crystal_system triclinic
_space_group_IT_number 2
_space_group_name_Hall '-P 1'
_space_group_name_H-M_alt 'P -1'
_symmetry_space_group_name_Hall '-P 1'
_symmetry_space_group_name_H-M 'P -1'
_atom_sites_solution_hydrogens mixed
_audit_creation_method SHELXL-2013
_cell_angle_alpha 65.003(5)
_cell_angle_beta 76.930(5)
_cell_angle_gamma 80.277(6)
_cell_formula_units_Z 1
_cell_length_a 8.662(2)
_cell_length_b 10.289(3)
_cell_length_c 11.523(3)
_cell_measurement_temperature 150(2)
_cell_volume 903.5(4)
_computing_structure_refinement 'SHELXL-2013 (Sheldrick, 2013)'
_diffrn_ambient_temperature 150(2)
_diffrn_measured_fraction_theta_full 0.998
_diffrn_measured_fraction_theta_max 0.996
_diffrn_measurement_device_type 'Rigaku Mercury375R (2x2 bin mode)'
_diffrn_measurement_method 'profile data from \w-scans'
_diffrn_radiation_type MoK\a
_diffrn_radiation_wavelength 0.71073
_diffrn_reflns_av_R_equivalents 0.0644
_diffrn_reflns_av_unetI/netI 0.0817
_diffrn_reflns_Laue_measured_fraction_full 0.998
_diffrn_reflns_Laue_measured_fraction_max 0.996
_diffrn_reflns_limit_h_max 11
_diffrn_reflns_limit_h_min -11
_diffrn_reflns_limit_k_max 13
_diffrn_reflns_limit_k_min -13
_diffrn_reflns_limit_l_max 14
_diffrn_reflns_limit_l_min -14
_diffrn_reflns_number 9411
_diffrn_reflns_point_group_measured_fraction_full 0.998
_diffrn_reflns_point_group_measured_fraction_max 0.996
_diffrn_reflns_theta_full 25.242
_diffrn_reflns_theta_max 27.483
_diffrn_reflns_theta_min 3.129
_diffrn_source 'Sealed Tube'
_exptl_absorpt_coefficient_mu 0.192
_exptl_absorpt_correction_T_max 1.000
_exptl_absorpt_correction_T_min 0.677
_exptl_absorpt_correction_type multi-scan
_exptl_absorpt_process_details 'Jacobson, R. (1998) Private communication'
_exptl_crystal_colour Colorless
_exptl_crystal_density_diffrn 1.262
_exptl_crystal_description Plate
_exptl_crystal_F_000 366
_exptl_crystal_size_max 0.300
_exptl_crystal_size_mid 0.200
_exptl_crystal_size_min 0.120
_refine_diff_density_max 0.528
_refine_diff_density_min -0.425
_refine_diff_density_rms 0.076
_refine_ls_extinction_method none
_refine_ls_goodness_of_fit_ref 1.052
_refine_ls_hydrogen_treatment mixed
_refine_ls_matrix_type full
_refine_ls_number_parameters 230
_refine_ls_number_reflns 4129
_refine_ls_number_restraints 0
_refine_ls_restrained_S_all 1.052
_refine_ls_R_factor_all 0.1058
_refine_ls_R_factor_gt 0.0725
_refine_ls_shift/su_max 0.013
_refine_ls_shift/su_mean 0.000
_refine_ls_structure_factor_coef Fsqd
_refine_ls_weighting_details
;
 w=1/[\s^2^(Fo^2^)+(0.0957P)^2^+0.3868P]
 where P=(Fo^2^+2Fc^2^)/3
;
_refine_ls_weighting_scheme calc
_refine_ls_wR_factor_gt 0.1807
_refine_ls_wR_factor_ref 0.2011
_reflns_Friedel_coverage 0.000
_reflns_number_gt 2854
_reflns_number_total 4129
_reflns_threshold_expression 'I > 2\s(I)'
_cod_data_source_file hi5641.cif
_cod_data_source_block TS_ORC_TMP_22TP
_cod_depositor_comments
;
The following automatic conversions were performed:

'_exptl_absorpt_correction_type' value 'Multi-scan' changed to
'multi-scan' according to
/home/data/users/saulius/crontab/automatic-downloads/rss-feeds/IUCr/lib/dictionaries/cif_core.dic
dictionary named 'cif_core.dic' version 2.4.2 from 2011-04-26.

Automatic conversion script
Id: cif_fix_values 4973 2017-02-22 13:04:09Z antanas 
;
_cod_database_code 1545848
_shelx_space_group_comment
;
The symmetry employed for this shelxl refinement is uniquely defined
by the following loop, which should always be used as a source of
symmetry information in preference to the above space-group names.
They are only intended as comments.
;
_shelx_estimated_absorpt_t_min 0.945
_shelx_estimated_absorpt_t_max 0.977
_shelxl_version_number 2013-2

loop_
_space_group_symop_operation_xyz
'x, y, z'
'-x, -y, -z'

loop_
_atom_site_label
_atom_site_type_symbol
_atom_site_fract_x
_atom_site_fract_y
_atom_site_fract_z
_atom_site_U_iso_or_equiv
_atom_site_adp_type
_atom_site_occupancy
_atom_site_site_symmetry_order
_atom_site_calc_flag
_atom_site_refinement_flags_posn
_atom_site_refinement_flags_adp
S1 S 0.26071(10) 0.10673(10) 0.51228(9) 0.0435(3) Uani 1 1 d . .
H2O H -0.288(4) 0.262(4) 1.036(3) 0.030(9) Uiso 1 1 d . .
H1O H -0.138(5) 0.206(5) 0.644(4) 0.069(17) Uiso 1 1 d . .
O1 O -0.0808(3) 0.2540(2) 0.6187(2) 0.0314(5) Uani 1 1 d . .
O2 O -0.2263(3) 0.3193(2) 1.0203(2) 0.0335(5) Uani 1 1 d . .
C4 C -0.1603(3) 0.2835(3) 0.8208(3) 0.0240(6) Uani 1 1 d . .
H4 H -0.2400 0.2182 0.8498 0.029 Uiso 1 1 calc R U
C1 C 0.0716(3) 0.4767(3) 0.7333(3) 0.0240(6) Uani 1 1 d . .
C6 C -0.0223(3) 0.4444(3) 0.8561(3) 0.0267(6) Uani 1 1 d . .
H6 H -0.0072 0.4885 0.9100 0.032 Uiso 1 1 calc R U
C5 C -0.1382(3) 0.3475(3) 0.8996(3) 0.0250(6) Uani 1 1 d . .
C2 C 0.0507(3) 0.4129(3) 0.6556(3) 0.0244(6) Uani 1 1 d . .
H2 H 0.1148 0.4350 0.5721 0.029 Uiso 1 1 calc R U
C3 C -0.0653(3) 0.3152(3) 0.6994(3) 0.0228(6) Uani 1 1 d . .
C16 C 0.4594(3) 0.0699(3) 0.4663(3) 0.0270(6) Uani 1 1 d . .
C7 C 0.1925(3) 0.5862(3) 0.6861(3) 0.0329(7) Uani 1 1 d . .
H7A H 0.2911 0.5525 0.6419 0.049 Uiso 1 1 calc R U
H7B H 0.2144 0.5986 0.7604 0.049 Uiso 1 1 calc R U
H7C H 0.1504 0.6784 0.6253 0.049 Uiso 1 1 calc R U
C17 C 0.5232(3) 0.1912(3) 0.3633(3) 0.0291(6) Uani 1 1 d . .
H17 H 0.6321 0.1946 0.3237 0.035 Uiso 1 1 calc R U
C18 C 0.4089(5) 0.3062(4) 0.3256(4) 0.0478(9) Uani 1 1 d . .
H18 H 0.4315 0.3966 0.2565 0.057 Uiso 1 1 calc R U
C19 C 0.2634(5) 0.2769(4) 0.3966(4) 0.0490(10) Uani 1 1 d . .
H19 H 0.1723 0.3439 0.3835 0.059 Uiso 1 1 calc R U
N1 N 0.3186(3) 0.9417(2) 0.2528(2) 0.0261(5) Uani 1 1 d . .
N2 N 0.5486(3) 1.1208(2) 0.0878(2) 0.0260(5) Uani 1 1 d . .
C9 C 0.5892(3) 0.9827(3) 0.1575(3) 0.0246(6) Uani 1 1 d . .
C11 C 0.2784(3) 1.0795(3) 0.1822(3) 0.0256(6) Uani 1 1 d . .
C8 C 0.4729(3) 0.8915(3) 0.2413(3) 0.0244(6) Uani 1 1 d . .
C10 C 0.3957(3) 1.1710(3) 0.0980(3) 0.0256(6) Uani 1 1 d . .
C13 C 0.7630(3) 0.9331(3) 0.1404(3) 0.0333(7) Uani 1 1 d . .
H13A H 0.8207 1.0072 0.0649 0.050 Uiso 1 1 calc R U
H13B H 0.7770 0.8437 0.1268 0.050 Uiso 1 1 calc R U
H13C H 0.8046 0.9158 0.2185 0.050 Uiso 1 1 calc R U
C12 C 0.5109(4) 0.7357(3) 0.3233(3) 0.0354(7) Uani 1 1 d . .
H12A H 0.4161 0.6963 0.3863 0.053 Uiso 1 1 calc R U
H12B H 0.5966 0.7267 0.3697 0.053 Uiso 1 1 calc R U
H12C H 0.5448 0.6823 0.2675 0.053 Uiso 1 1 calc R U
C15 C 0.1059(3) 1.1317(4) 0.1972(3) 0.0377(7) Uani 1 1 d . .
H15A H 0.0448 1.0550 0.2668 0.057 Uiso 1 1 calc R U
H15B H 0.0680 1.1587 0.1154 0.057 Uiso 1 1 calc R U
H15C H 0.0920 1.2156 0.2192 0.057 Uiso 1 1 calc R U
C14 C 0.3555(4) 1.3260(3) 0.0171(3) 0.0380(7) Uani 1 1 d . .
H14A H 0.4525 1.3699 -0.0385 0.057 Uiso 1 1 calc R U
H14B H 0.3081 1.3762 0.0741 0.057 Uiso 1 1 calc R U
H14C H 0.2795 1.3334 -0.0373 0.057 Uiso 1 1 calc R U

loop_
_atom_site_aniso_label
_atom_site_aniso_U_11
_atom_site_aniso_U_22
_atom_site_aniso_U_33
_atom_site_aniso_U_23
_atom_site_aniso_U_13
_atom_site_aniso_U_12
S1 0.0283(4) 0.0566(6) 0.0463(5) -0.0250(4) -0.0088(3) 0.0099(4)
O1 0.0339(12) 0.0355(12) 0.0305(12) -0.0175(10) -0.0019(9) -0.0104(10)
O2 0.0355(12) 0.0389(12) 0.0298(12) -0.0168(10) 0.0002(9) -0.0125(10)
C4 0.0216(13) 0.0240(13) 0.0265(14) -0.0087(12) -0.0069(10) -0.0022(11)
C1 0.0200(13) 0.0207(13) 0.0287(15) -0.0058(11) -0.0092(10) 0.0004(10)
C6 0.0265(14) 0.0261(14) 0.0326(16) -0.0138(12) -0.0126(11) 0.0001(11)
C5 0.0261(14) 0.0231(13) 0.0246(14) -0.0082(12) -0.0075(11) 0.0018(11)
C2 0.0201(13) 0.0225(13) 0.0262(14) -0.0059(11) -0.0050(10) 0.0006(10)
C3 0.0213(13) 0.0225(13) 0.0246(14) -0.0088(11) -0.0073(10) 0.0009(10)
C16 0.0222(13) 0.0326(15) 0.0344(16) -0.0207(14) -0.0089(11) 0.0019(11)
C7 0.0302(15) 0.0308(15) 0.0374(17) -0.0105(14) -0.0074(12) -0.0080(12)
C17 0.0297(15) 0.0276(14) 0.0312(16) -0.0109(13) -0.0066(12) -0.0058(12)
C18 0.069(3) 0.0332(17) 0.045(2) -0.0119(16) -0.0250(18) -0.0023(17)
C19 0.055(2) 0.053(2) 0.053(2) -0.0361(19) -0.0334(18) 0.0283(18)
N1 0.0255(12) 0.0269(12) 0.0308(13) -0.0152(11) -0.0065(9) -0.0030(9)
N2 0.0238(12) 0.0283(12) 0.0264(12) -0.0119(10) -0.0049(9) -0.0003(10)
C9 0.0251(14) 0.0268(14) 0.0223(14) -0.0106(12) -0.0060(10) 0.0014(11)
C11 0.0231(13) 0.0277(14) 0.0301(15) -0.0149(12) -0.0087(11) 0.0018(11)
C8 0.0236(13) 0.0261(14) 0.0279(15) -0.0146(12) -0.0099(11) 0.0042(11)
C10 0.0241(14) 0.0267(14) 0.0254(14) -0.0094(12) -0.0063(11) -0.0007(11)
C13 0.0226(14) 0.0357(16) 0.0363(17) -0.0113(14) -0.0043(12) 0.0021(12)
C12 0.0319(16) 0.0272(15) 0.0423(18) -0.0094(14) -0.0090(13) 0.0010(12)
C15 0.0214(15) 0.0406(18) 0.050(2) -0.0185(16) -0.0078(13) 0.0018(13)
C14 0.0344(16) 0.0269(15) 0.0431(19) -0.0054(14) -0.0102(14) 0.0037(13)

loop_
_atom_type_symbol
_atom_type_description
_atom_type_scat_dispersion_real
_atom_type_scat_dispersion_imag
_atom_type_scat_source
C C 0.0033 0.0016 'International Tables Vol C Tables 4.2.6.8 and 6.1.1.4'
H H 0.0000 0.0000 'International Tables Vol C Tables 4.2.6.8 and 6.1.1.4'
N N 0.0061 0.0033 'International Tables Vol C Tables 4.2.6.8 and 6.1.1.4'
O O 0.0106 0.0060 'International Tables Vol C Tables 4.2.6.8 and 6.1.1.4'
S S 0.1246 0.1234 'International Tables Vol C Tables 4.2.6.8 and 6.1.1.4'

loop_
_geom_angle_atom_site_label_1
_geom_angle_atom_site_label_2
_geom_angle_atom_site_label_3
_geom_angle
_geom_angle_site_symmetry_1
_geom_angle_site_symmetry_3
C19 S1 C16 92.18(17) . .
C3 O1 H1O 114(4) . .
C5 O2 H2O 109(2) . .
C5 C4 C3 119.6(2) . .
C5 C4 H4 120.2 . .
C3 C4 H4 120.2 . .
C2 C1 C6 120.2(2) . .
C2 C1 C7 120.8(3) . .
C6 C1 C7 119.0(3) . .
C5 C6 C1 119.9(3) . .
C5 C6 H6 120.1 . .
C1 C6 H6 120.1 . .
O2 C5 C4 122.4(2) . .
O2 C5 C6 117.6(3) . .
C4 C5 C6 120.0(3) . .
C1 C2 C3 120.0(3) . .
C1 C2 H2 120.0 . .
C3 C2 H2 120.0 . .
O1 C3 C4 122.0(2) . .
O1 C3 C2 117.7(2) . .
C4 C3 C2 120.3(2) . .
C17 C16 C16 128.7(3) . 2_656
C17 C16 S1 110.0(2) . .
C16 C16 S1 121.3(3) 2_656 .
C1 C7 H7A 109.5 . .
C1 C7 H7B 109.5 . .
H7A C7 H7B 109.5 . .
C1 C7 H7C 109.5 . .
H7A C7 H7C 109.5 . .
H7B C7 H7C 109.5 . .
C18 C17 C16 112.2(3) . .
C18 C17 H17 123.9 . .
C16 C17 H17 123.9 . .
C19 C18 C17 113.3(3) . .
C19 C18 H18 123.3 . .
C17 C18 H18 123.3 . .
C18 C19 S1 112.3(3) . .
C18 C19 H19 123.9 . .
S1 C19 H19 123.9 . .
C11 N1 C8 119.2(2) . .
C9 N2 C10 119.7(2) . .
N2 C9 C8 120.3(2) . .
N2 C9 C13 116.9(2) . .
C8 C9 C13 122.8(2) . .
N1 C11 C10 120.3(2) . .
N1 C11 C15 117.8(3) . .
C10 C11 C15 121.9(3) . .
N1 C8 C9 120.4(2) . .
N1 C8 C12 116.8(2) . .
C9 C8 C12 122.8(2) . .
N2 C10 C11 120.2(2) . .
N2 C10 C14 117.9(2) . .
C11 C10 C14 121.9(3) . .
C9 C13 H13A 109.5 . .
C9 C13 H13B 109.5 . .
H13A C13 H13B 109.5 . .
C9 C13 H13C 109.5 . .
H13A C13 H13C 109.5 . .
H13B C13 H13C 109.5 . .
C8 C12 H12A 109.5 . .
C8 C12 H12B 109.5 . .
H12A C12 H12B 109.5 . .
C8 C12 H12C 109.5 . .
H12A C12 H12C 109.5 . .
H12B C12 H12C 109.5 . .
C11 C15 H15A 109.5 . .
C11 C15 H15B 109.5 . .
H15A C15 H15B 109.5 . .
C11 C15 H15C 109.5 . .
H15A C15 H15C 109.5 . .
H15B C15 H15C 109.5 . .
C10 C14 H14A 109.5 . .
C10 C14 H14B 109.5 . .
H14A C14 H14B 109.5 . .
C10 C14 H14C 109.5 . .
H14A C14 H14C 109.5 . .
H14B C14 H14C 109.5 . .

loop_
_geom_bond_atom_site_label_1
_geom_bond_atom_site_label_2
_geom_bond_distance
_geom_bond_site_symmetry_2
S1 C19 1.694(4) .
S1 C16 1.710(3) .
O1 C3 1.363(3) .
O1 H1O 0.68(4) .
O2 C5 1.362(3) .
O2 H2O 0.80(3) .
C4 C5 1.386(4) .
C4 C3 1.388(4) .
C4 H4 0.9500 .
C1 C2 1.369(4) .
C1 C6 1.396(4) .
C1 C7 1.511(4) .
C6 C5 1.394(4) .
C6 H6 0.9500 .
C2 C3 1.399(4) .
C2 H2 0.9500 .
C16 C17 1.399(4) .
C16 C16 1.458(6) 2_656
C7 H7A 0.9800 .
C7 H7B 0.9800 .
C7 H7C 0.9800 .
C17 C18 1.391(5) .
C17 H17 0.9500 .
C18 C19 1.342(5) .
C18 H18 0.9500 .
C19 H19 0.9500 .
N1 C11 1.334(4) .
N1 C8 1.348(3) .
N2 C9 1.335(3) .
N2 C10 1.336(3) .
C9 C8 1.393(4) .
C9 C13 1.503(4) .
C11 C10 1.402(4) .
C11 C15 1.497(4) .
C8 C12 1.501(4) .
C10 C14 1.495(4) .
C13 H13A 0.9800 .
C13 H13B 0.9800 .
C13 H13C 0.9800 .
C12 H12A 0.9800 .
C12 H12B 0.9800 .
C12 H12C 0.9800 .
C15 H15A 0.9800 .
C15 H15B 0.9800 .
C15 H15C 0.9800 .
C14 H14A 0.9800 .
C14 H14B 0.9800 .
C14 H14C 0.9800 .
